data_4083284
loop_
_publ_author_name
'Nagashima, Takumi'
'Nakabayashi, Takuya'
'Suzuki, Takashi'
'Kanaizuka, Katsuhiko'
'Ozawa, Hiroaki'
'Zhong, Yu-Wu'
'Masaoka, Shigeyuki'
'Sakai, Ken'
'Haga, Masa-aki'

_publ_section_title
;
 Tuning of Metal--Metal Interactions in Mixed-Valence States of
 Cyclometalated Dinuclear Ruthenium and Osmium Complexes Bearing
 Tetrapyridylpyrazine or -benzene
;
_journal_issue 18
_journal_name_full Organometallics
_journal_page_first 4893
_journal_paper_doi 10.1021/om500142t
_journal_volume 33
_journal_year 2014
_chemical_formula_iupac 'C76 H65 F24 N21 P4 Ru2'
_chemical_formula_moiety 'C66 H50 N16 Ru2, 4(F6 P), 5(C2 H3 N)'
_chemical_formula_sum 'C76 H65 F24 N21 P4 Ru2'
_chemical_formula_weight 2054.51
_space_group_IT_number 2
_symmetry_cell_setting triclinic
_symmetry_space_group_name_Hall '-P 1'
_symmetry_space_group_name_H-M 'P -1'
_atom_sites_solution_hydrogens geom
_atom_sites_solution_primary direct
_atom_sites_solution_secondary difmap
_cell_angle_alpha 80.219(2)
_cell_angle_beta 84.491(2)
_cell_angle_gamma 67.483(2)
_cell_formula_units_Z 2
_cell_length_a 10.5623(18)
_cell_length_b 13.393(2)
_cell_length_c 31.978(5)
_cell_measurement_reflns_used 9924
_cell_measurement_temperature 100(2)
_cell_measurement_theta_max 27.44
_cell_measurement_theta_min 2.21
_cell_volume 4115.7(11)
_computing_cell_refinement 'APEX2 (Bruker AXS, 2006)'
_computing_data_collection 'APEX2 (Bruker AXS, 2006)'
_computing_data_reduction 'SAINT (Bruker AXS, 2004)'
_computing_molecular_graphics 'KENX (Sakai, 2002)'
_computing_publication_material
;
SHELXL97, TEXSAN (Molecular Structure Corporation, 2001), 
KENX, and ORTEP (Johnson, 1976)
;
_computing_structure_refinement 'SHELXL97 (Sheldrick, 1997)'
_computing_structure_solution 'SHELXS97 (Sheldrick, 1997)'
_diffrn_ambient_temperature 100
_diffrn_detector_area_resol_mean 8.333
_diffrn_measured_fraction_theta_full 0.993
_diffrn_measured_fraction_theta_max 0.993
_diffrn_measurement_device 'Bruker SMART APEX CCD-detector diffractometer'
_diffrn_measurement_method 'phi and omega scans'
_diffrn_radiation_monochromator graphite
_diffrn_radiation_source 'fine-focus sealed tube'
_diffrn_radiation_type MoK\a
_diffrn_radiation_wavelength 0.71073
_diffrn_reflns_av_R_equivalents 0.0436
_diffrn_reflns_av_sigmaI/netI 0.0518
_diffrn_reflns_limit_h_max 12
_diffrn_reflns_limit_h_min -12
_diffrn_reflns_limit_k_max 15
_diffrn_reflns_limit_k_min -15
_diffrn_reflns_limit_l_max 37
_diffrn_reflns_limit_l_min -37
_diffrn_reflns_number 37577
_diffrn_reflns_theta_full 24.71
_diffrn_reflns_theta_max 24.71
_diffrn_reflns_theta_min 2.09
_exptl_absorpt_coefficient_mu 0.558
_exptl_absorpt_correction_T_max 0.946
_exptl_absorpt_correction_T_min 0.644
_exptl_absorpt_correction_type empirical
_exptl_absorpt_process_details '(SADABS; Sheldrick, G. M., 1996)'
_exptl_crystal_colour red
_exptl_crystal_density_diffrn 1.658
_exptl_crystal_density_meas ?
_exptl_crystal_density_method 'not measured'
_exptl_crystal_description plate
_exptl_crystal_F_000 2064
_exptl_crystal_size_max 0.40
_exptl_crystal_size_mid 0.20
_exptl_crystal_size_min 0.10
_refine_diff_density_max 0.991
_refine_diff_density_min -1.239
_refine_diff_density_rms 0.092
_refine_ls_extinction_method none
_refine_ls_goodness_of_fit_ref 1.148
_refine_ls_hydrogen_treatment constr
_refine_ls_matrix_type full
_refine_ls_number_parameters 1153
_refine_ls_number_reflns 13942
_refine_ls_number_restraints 0
_refine_ls_restrained_S_all 1.148
_refine_ls_R_factor_all 0.0591
_refine_ls_R_factor_gt 0.0494
_refine_ls_shift/su_max 0.001
_refine_ls_shift/su_mean 0.000
_refine_ls_structure_factor_coef Fsqd
_refine_ls_weighting_details 'calc w=1/[\s^2^(Fo^2^)+(0.0034P)^2^+14.3782P] where P=(Fo^2^+2Fc^2^)/3'
_refine_ls_weighting_scheme calc
_refine_ls_wR_factor_gt 0.1043
_refine_ls_wR_factor_ref 0.1080
_reflns_number_gt 12052
_reflns_number_total 13942
_reflns_threshold_expression >2sigma(I)
_cod_data_source_file om500142t_si_001.cif
_cod_data_source_block tacn
_cod_depositor_comments
;
The following automatic conversions were performed:
'_atom_site_symetry_multiplicity' tag replaced with
'_atom_site_symmetry_multiplicity'.

Automatic conversion script
Id: cif_correct_tags 1440 2010-10-19 06:21:57Z saulius 

The following automatic conversions were performed:

'_symmetry_cell_setting' value 'Triclinic' changed to 'triclinic'
according to
/usr/data/users/saulius/crontab/automatic-downloads/rss-feeds/ACS/lib/dictionaries/cif_core.dic
dictionary named 'cif_core.dic' version 2.4.2 from 2011-04-26.

Automatic conversion script
Id: cif_fix_values 2281 2013-09-26 08:29:07Z andrius 

The following automatic conversions were performed:

'_exptl_crystal_density_meas' value 'not measured' was changed to '?'
- the value is perceived as not measured.

Automatic conversion script
Id: cif_fix_values 3008 2015-01-20 13:52:24Z robertas 
;
_cod_original_cell_volume 4115.5(12)
_cod_database_code 4083284

loop_
_symmetry_equiv_pos_as_xyz
'x, y, z'
'-x, -y, -z'

loop_
_atom_site_label
_atom_site_type_symbol
_atom_site_fract_x
_atom_site_fract_y
_atom_site_fract_z
_atom_site_U_iso_or_equiv
_atom_site_adp_type
_atom_site_occupancy
_atom_site_symmetry_multiplicity
_atom_site_calc_flag
_atom_site_refinement_flags
Ru1 Ru -0.01719(3) 0.27482(3) 0.360468(10) 0.01266(9) Uani 1 1 d .
Ru2 Ru 0.13969(3) 0.10774(3) 0.172959(10) 0.01267(9) Uani 1 1 d .
P1 P 0.38652(12) 0.26572(10) 0.00700(4) 0.0235(3) Uani 1 1 d .
P2 P 0.91865(13) 0.70997(11) 0.37891(4) 0.0297(3) Uani 1 1 d .
P3 P 0.05522(12) 0.79129(9) 0.08497(4) 0.0210(3) Uani 1 1 d .
P4 P 0.55974(12) 0.67690(9) 0.53895(4) 0.0221(3) Uani 1 1 d .
F1 F 0.4347(3) 0.1896(2) 0.05177(8) 0.0353(7) Uani 1 1 d .
F2 F 0.3817(3) 0.1640(3) -0.01144(10) 0.0456(8) Uani 1 1 d .
F3 F 0.3371(3) 0.3410(3) -0.03686(10) 0.0598(10) Uani 1 1 d .
F4 F 0.5425(3) 0.2349(3) -0.00916(9) 0.0392(7) Uani 1 1 d .
F5 F 0.3921(4) 0.3651(3) 0.02666(11) 0.0561(9) Uani 1 1 d .
F6 F 0.2304(3) 0.2947(3) 0.02367(9) 0.0421(8) Uani 1 1 d .
F7 F 0.7908(3) 0.6749(3) 0.38581(12) 0.0530(9) Uani 1 1 d .
F8 F 0.8358(3) 0.8123(2) 0.34532(9) 0.0439(8) Uani 1 1 d .
F9 F 1.0474(4) 0.7466(4) 0.37032(13) 0.0845(14) Uani 1 1 d .
F10 F 0.8633(4) 0.7848(3) 0.41519(9) 0.0574(10) Uani 1 1 d .
F11 F 1.0030(4) 0.6087(3) 0.41217(10) 0.0580(10) Uani 1 1 d .
F12 F 0.9747(4) 0.6388(3) 0.34135(9) 0.0534(9) Uani 1 1 d .
F13 F 0.1800(3) 0.8127(2) 0.10098(8) 0.0295(6) Uani 1 1 d .
F14 F 0.1546(3) 0.6699(2) 0.07874(9) 0.0330(7) Uani 1 1 d .
F15 F 0.0194(3) 0.7491(2) 0.13269(9) 0.0449(8) Uani 1 1 d .
F16 F 0.0910(3) 0.8345(2) 0.03742(8) 0.0343(7) Uani 1 1 d .
F17 F -0.0699(3) 0.7716(2) 0.06863(11) 0.0433(8) Uani 1 1 d .
F18 F -0.0445(3) 0.9131(2) 0.09185(10) 0.0409(8) Uani 1 1 d .
F19 F 0.4771(3) 0.6518(2) 0.58131(8) 0.0309(6) Uani 1 1 d .
F20 F 0.6402(3) 0.7028(2) 0.49583(9) 0.0416(8) Uani 1 1 d .
F21 F 0.6193(4) 0.7420(3) 0.56353(11) 0.0578(10) Uani 1 1 d .
F22 F 0.6852(3) 0.5669(3) 0.55219(10) 0.0544(9) Uani 1 1 d .
F23 F 0.4985(3) 0.6136(3) 0.51394(9) 0.0460(8) Uani 1 1 d .
F24 F 0.4325(3) 0.7877(2) 0.52559(9) 0.0485(9) Uani 1 1 d .
N1 N -0.1213(3) 0.1712(3) 0.36479(10) 0.0139(7) Uani 1 1 d .
N2 N 0.0287(3) 0.2264(3) 0.30453(10) 0.0146(7) Uani 1 1 d .
N3 N 0.1073(3) 0.3585(3) 0.33502(11) 0.0154(7) Uani 1 1 d .
N4 N 0.1113(3) -0.0261(3) 0.20851(10) 0.0149(7) Uani 1 1 d .
N5 N 0.0986(3) 0.1548(3) 0.22888(10) 0.0128(7) Uani 1 1 d .
N6 N 0.1572(3) 0.2570(3) 0.15888(10) 0.0152(7) Uani 1 1 d .
N7 N 0.1469(3) 0.1617(3) 0.39386(11) 0.0160(7) Uani 1 1 d .
N8 N -0.0586(3) 0.3213(3) 0.41866(10) 0.0159(7) Uani 1 1 d .
N9 N -0.1998(3) 0.4084(3) 0.35194(10) 0.0142(7) Uani 1 1 d .
N10 N 0.2489(4) 0.0932(3) 0.45595(11) 0.0212(8) Uani 1 1 d .
N11 N -0.3769(3) 0.5348(3) 0.38103(11) 0.0165(8) Uani 1 1 d .
N12 N 0.3519(3) 0.0344(3) 0.17004(10) 0.0145(7) Uani 1 1 d .
N13 N 0.1767(3) 0.0652(3) 0.11391(10) 0.0133(7) Uani 1 1 d .
N14 N -0.0565(3) 0.1640(3) 0.15020(10) 0.0147(7) Uani 1 1 d .
N15 N 0.5412(3) -0.0288(3) 0.12931(11) 0.0189(8) Uani 1 1 d .
N16 N -0.1893(3) 0.1732(3) 0.09819(11) 0.0174(8) Uani 1 1 d .
N17 N 0.0165(9) 0.9816(8) 0.4540(4) 0.165(5) Uani 1 1 d .
N18 N 0.3595(5) 0.5633(4) 0.18308(18) 0.0514(13) Uani 1 1 d .
N19 N 0.9556(6) 0.6087(6) 0.2424(3) 0.093(3) Uani 1 1 d .
N20 N 0.5498(6) 0.7488(4) 0.17241(18) 0.0625(16) Uani 1 1 d .
N21 N 0.8589(6) 0.3985(4) 0.08714(17) 0.0503(13) Uani 1 1 d .
C1 C -0.2155(4) 0.1612(3) 0.39482(13) 0.0178(9) Uani 1 1 d .
H1 H -0.2269 0.1955 0.4194 0.021 Uiso 1 1 calc R
C2 C -0.2965(4) 0.1030(3) 0.39134(14) 0.0206(10) Uani 1 1 d .
H2 H -0.3628 0.0982 0.4130 0.025 Uiso 1 1 calc R
C3 C -0.2802(4) 0.0522(4) 0.35621(14) 0.0214(10) Uani 1 1 d .
H3 H -0.3347 0.0115 0.3534 0.026 Uiso 1 1 calc R
C4 C -0.1832(4) 0.0612(3) 0.32505(13) 0.0185(9) Uani 1 1 d .
H4 H -0.1720 0.0278 0.3003 0.022 Uiso 1 1 calc R
C5 C -0.1025(4) 0.1188(3) 0.32993(12) 0.0155(9) Uani 1 1 d .
C6 C -0.0047(4) 0.1412(3) 0.29733(12) 0.0146(9) Uani 1 1 d .
C7 C 0.0982(4) 0.2751(3) 0.27521(13) 0.0142(9) Uani 1 1 d .
C8 C 0.1552(4) 0.3405(3) 0.29408(13) 0.0156(9) Uani 1 1 d .
C9 C 0.2622(5) 0.3704(4) 0.27641(14) 0.0228(10) Uani 1 1 d .
H9 H 0.2969 0.3559 0.2486 0.027 Uiso 1 1 calc R
C10 C 0.3192(5) 0.4213(4) 0.29891(15) 0.0294(11) Uani 1 1 d .
H10 H 0.3928 0.4420 0.2868 0.035 Uiso 1 1 calc R
C11 C 0.2680(5) 0.4416(4) 0.33903(15) 0.0275(11) Uani 1 1 d .
H11 H 0.3044 0.4778 0.3548 0.033 Uiso 1 1 calc R
C12 C 0.1629(4) 0.4087(3) 0.35607(13) 0.0192(9) Uani 1 1 d .
H12 H 0.1286 0.4223 0.3840 0.023 Uiso 1 1 calc R
C13 C 0.1359(4) -0.1226(3) 0.19592(13) 0.0189(9) Uani 1 1 d .
H13 H 0.1597 -0.1302 0.1669 0.023 Uiso 1 1 calc R
C14 C 0.1279(4) -0.2112(4) 0.22356(14) 0.0226(10) Uani 1 1 d .
H14 H 0.1426 -0.2776 0.2134 0.027 Uiso 1 1 calc R
C15 C 0.0983(4) -0.2027(4) 0.26626(14) 0.0217(10) Uani 1 1 d .
H15 H 0.0956 -0.2636 0.2859 0.026 Uiso 1 1 calc R
C16 C 0.0726(4) -0.1034(3) 0.27967(13) 0.0181(9) Uani 1 1 d .
H16 H 0.0535 -0.0960 0.3089 0.022 Uiso 1 1 calc R
C17 C 0.0750(4) -0.0147(3) 0.25041(13) 0.0148(9) Uani 1 1 d .
C18 C 0.0536(4) 0.0932(3) 0.26094(12) 0.0142(9) Uani 1 1 d .
C19 C 0.1123(4) 0.2489(3) 0.23394(12) 0.0128(8) Uani 1 1 d .
C20 C 0.1348(4) 0.3118(3) 0.19347(13) 0.0160(9) Uani 1 1 d .
C21 C 0.1227(4) 0.4199(3) 0.18831(14) 0.0193(9) Uani 1 1 d .
H21 H 0.1013 0.4584 0.2120 0.023 Uiso 1 1 calc R
C22 C 0.1422(4) 0.4713(4) 0.14818(14) 0.0245(10) Uani 1 1 d .
H22 H 0.1337 0.5455 0.1441 0.029 Uiso 1 1 calc R
C23 C 0.1740(5) 0.4140(4) 0.11432(14) 0.0231(10) Uani 1 1 d .
H23 H 0.1931 0.4467 0.0869 0.028 Uiso 1 1 calc R
C24 C 0.1778(4) 0.3080(4) 0.12060(13) 0.0201(9) Uani 1 1 d .
H24 H 0.1957 0.2701 0.0968 0.024 Uiso 1 1 calc R
C25 C 0.2626(4) 0.0708(3) 0.38780(14) 0.0194(9) Uani 1 1 d .
C26 C 0.3176(5) 0.0229(4) 0.35137(15) 0.0243(10) Uani 1 1 d .
H26 H 0.2739 0.0518 0.3250 0.029 Uiso 1 1 calc R
C27 C 0.4381(5) -0.0684(4) 0.35512(16) 0.0291(11) Uani 1 1 d .
H27 H 0.4779 -0.1030 0.3309 0.035 Uiso 1 1 calc R
C28 C 0.5025(5) -0.1108(4) 0.39433(17) 0.0297(12) Uani 1 1 d .
H28 H 0.5860 -0.1727 0.3957 0.036 Uiso 1 1 calc R
C29 C 0.4489(5) -0.0656(4) 0.43044(16) 0.0276(11) Uani 1 1 d .
H29 H 0.4917 -0.0963 0.4569 0.033 Uiso 1 1 calc R
C30 C 0.3282(4) 0.0279(4) 0.42672(14) 0.0216(10) Uani 1 1 d .
C31 C 0.1432(4) 0.1734(3) 0.43472(13) 0.0181(9) Uani 1 1 d .
C32 C 0.0325(4) 0.2668(4) 0.44988(13) 0.0198(9) Uani 1 1 d .
C33 C 0.0150(5) 0.3045(4) 0.48835(14) 0.0279(11) Uani 1 1 d .
H33 H 0.0790 0.2674 0.5101 0.033 Uiso 1 1 calc R
C34 C -0.0974(5) 0.3974(4) 0.49467(15) 0.0322(12) Uani 1 1 d .
H34 H -0.1092 0.4253 0.5208 0.039 Uiso 1 1 calc R
C35 C -0.1928(5) 0.4503(4) 0.46377(14) 0.0267(11) Uani 1 1 d .
H35 H -0.2717 0.5126 0.4687 0.032 Uiso 1 1 calc R
C36 C -0.1714(4) 0.4107(3) 0.42540(13) 0.0174(9) Uani 1 1 d .
C37 C -0.2520(4) 0.4526(3) 0.38715(13) 0.0158(9) Uani 1 1 d .
C38 C -0.2948(4) 0.4667(3) 0.32093(13) 0.0167(9) Uani 1 1 d .
C39 C -0.2918(5) 0.4567(4) 0.27805(13) 0.0217(10) Uani 1 1 d .
H39 H -0.2168 0.4030 0.2657 0.026 Uiso 1 1 calc R
C40 C -0.4016(5) 0.5274(4) 0.25432(15) 0.0266(11) Uani 1 1 d .
H40 H -0.4017 0.5229 0.2250 0.032 Uiso 1 1 calc R
C41 C -0.5129(5) 0.6057(4) 0.27263(15) 0.0277(11) Uani 1 1 d .
H41 H -0.5870 0.6531 0.2554 0.033 Uiso 1 1 calc R
C42 C -0.5182(5) 0.6160(4) 0.31528(15) 0.0249(10) Uani 1 1 d .
H42 H -0.5941 0.6691 0.3277 0.030 Uiso 1 1 calc R
C43 C -0.4067(4) 0.5448(3) 0.33900(14) 0.0195(9) Uani 1 1 d .
C44 C 0.2743(5) 0.0748(4) 0.50119(14) 0.0303(11) Uani 1 1 d .
H44A H 0.2985 0.1336 0.5081 0.046 Uiso 1 1 calc R
H44B H 0.3500 0.0046 0.5082 0.046 Uiso 1 1 calc R
H44C H 0.1914 0.0737 0.5176 0.046 Uiso 1 1 calc R
C45 C -0.4696(5) 0.5964(4) 0.41276(15) 0.0244(10) Uani 1 1 d .
H45A H -0.4790 0.5456 0.4377 0.037 Uiso 1 1 calc R
H45B H -0.5597 0.6386 0.4006 0.037 Uiso 1 1 calc R
H45C H -0.4321 0.6462 0.4212 0.037 Uiso 1 1 calc R
C46 C 0.4627(4) 0.0222(3) 0.19282(13) 0.0182(9) Uani 1 1 d .
C47 C 0.4698(5) 0.0449(4) 0.23332(14) 0.0254(10) Uani 1 1 d .
H47 H 0.3899 0.0703 0.2510 0.030 Uiso 1 1 calc R
C48 C 0.5964(5) 0.0292(4) 0.24670(15) 0.0334(12) Uani 1 1 d .
H48 H 0.6038 0.0460 0.2738 0.040 Uiso 1 1 calc R
C49 C 0.7160(5) -0.0114(4) 0.22101(16) 0.0348(12) Uani 1 1 d .
H49 H 0.8021 -0.0224 0.2316 0.042 Uiso 1 1 calc R
C50 C 0.7117(5) -0.0355(4) 0.18120(15) 0.0279(11) Uani 1 1 d .
H50 H 0.7925 -0.0630 0.1641 0.033 Uiso 1 1 calc R
C51 C 0.5825(4) -0.0175(3) 0.16723(14) 0.0202(9) Uani 1 1 d .
C52 C 0.4035(4) 0.0032(3) 0.13220(13) 0.0162(9) Uani 1 1 d .
C53 C 0.3075(4) 0.0145(3) 0.09993(13) 0.0143(9) Uani 1 1 d .
C54 C 0.3353(4) -0.0135(3) 0.05931(13) 0.0192(9) Uani 1 1 d .
H54 H 0.4266 -0.0519 0.0499 0.023 Uiso 1 1 calc R
C55 C 0.2273(4) 0.0158(4) 0.03289(14) 0.0222(10) Uani 1 1 d .
H55 H 0.2448 -0.0019 0.0048 0.027 Uiso 1 1 calc R
C56 C 0.0934(4) 0.0706(3) 0.04659(13) 0.0191(9) Uani 1 1 d .
H56 H 0.0195 0.0928 0.0280 0.023 Uiso 1 1 calc R
C57 C 0.0704(4) 0.0920(3) 0.08812(13) 0.0150(9) Uani 1 1 d .
C58 C -0.0594(4) 0.1430(3) 0.11075(13) 0.0152(9) Uani 1 1 d .
C59 C -0.1915(4) 0.2103(3) 0.16379(13) 0.0178(9) Uani 1 1 d .
C60 C -0.2486(4) 0.2482(4) 0.20195(14) 0.0228(10) Uani 1 1 d .
H60 H -0.1928 0.2457 0.2240 0.027 Uiso 1 1 calc R
C61 C -0.3901(4) 0.2894(4) 0.20627(15) 0.0274(11) Uani 1 1 d .
H61 H -0.4322 0.3161 0.2319 0.033 Uiso 1 1 calc R
C62 C -0.4730(5) 0.2930(4) 0.17399(15) 0.0302(11) Uani 1 1 d .
H62 H -0.5697 0.3210 0.1784 0.036 Uiso 1 1 calc R
C63 C -0.4182(5) 0.2569(4) 0.13588(15) 0.0257(10) Uani 1 1 d .
H63 H -0.4745 0.2598 0.1139 0.031 Uiso 1 1 calc R
C64 C -0.2756(4) 0.2160(3) 0.13141(13) 0.0193(9) Uani 1 1 d .
C65 C 0.6326(4) -0.0684(4) 0.09336(14) 0.0256(10) Uani 1 1 d .
H65A H 0.6275 -0.1370 0.0883 0.038 Uiso 1 1 calc R
H65B H 0.7269 -0.0811 0.0997 0.038 Uiso 1 1 calc R
H65C H 0.6045 -0.0138 0.0680 0.038 Uiso 1 1 calc R
C66 C -0.2358(5) 0.1666(4) 0.05748(14) 0.0262(11) Uani 1 1 d .
H66A H -0.2159 0.2194 0.0353 0.039 Uiso 1 1 calc R
H66B H -0.3348 0.1834 0.0595 0.039 Uiso 1 1 calc R
H66C H -0.1879 0.0927 0.0503 0.039 Uiso 1 1 calc R
C67 C 0.1069(8) 0.8979(7) 0.4480(4) 0.126(5) Uani 1 1 d .
C68 C 0.2075(7) 0.8048(6) 0.4425(3) 0.076(2) Uani 1 1 d .
H68A H 0.2638 0.7771 0.4676 0.114 Uiso 1 1 calc R
H68B H 0.2644 0.8167 0.4175 0.114 Uiso 1 1 calc R
H68C H 0.1692 0.7514 0.4382 0.114 Uiso 1 1 calc R
C69 C 0.4053(6) 0.5692(5) 0.1494(2) 0.0438(14) Uani 1 1 d .
C70 C 0.4647(6) 0.5750(6) 0.1063(2) 0.0606(18) Uani 1 1 d .
H70A H 0.5641 0.5343 0.1070 0.091 Uiso 1 1 calc R
H70B H 0.4461 0.6515 0.0945 0.091 Uiso 1 1 calc R
H70C H 0.4239 0.5430 0.0886 0.091 Uiso 1 1 calc R
C71 C 0.8547(7) 0.6642(6) 0.2541(2) 0.0542(17) Uani 1 1 d .
C72 C 0.7239(6) 0.7359(5) 0.27133(19) 0.0459(14) Uani 1 1 d .
H72A H 0.6971 0.6970 0.2972 0.069 Uiso 1 1 calc R
H72B H 0.6531 0.7575 0.2503 0.069 Uiso 1 1 calc R
H72C H 0.7340 0.8012 0.2780 0.069 Uiso 1 1 calc R
C73 C 0.6505(7) 0.6921(5) 0.15852(19) 0.0453(15) Uani 1 1 d .
C74 C 0.7773(7) 0.6216(6) 0.1404(2) 0.0627(18) Uani 1 1 d .
H74A H 0.7786 0.6417 0.1095 0.094 Uiso 1 1 calc R
H74B H 0.7845 0.5455 0.1475 0.094 Uiso 1 1 calc R
H74C H 0.8549 0.6296 0.1520 0.094 Uiso 1 1 calc R
C75 C 0.8724(6) 0.4052(4) 0.0512(2) 0.0402(14) Uani 1 1 d .
C76 C 0.8915(7) 0.4124(5) 0.00501(19) 0.0563(17) Uani 1 1 d .
H76A H 0.9767 0.3537 -0.0022 0.084 Uiso 1 1 calc R
H76B H 0.8967 0.4833 -0.0068 0.084 Uiso 1 1 calc R
H76C H 0.8139 0.4051 -0.0069 0.084 Uiso 1 1 calc R

loop_
_atom_site_aniso_label
_atom_site_aniso_U_11
_atom_site_aniso_U_22
_atom_site_aniso_U_33
_atom_site_aniso_U_23
_atom_site_aniso_U_13
_atom_site_aniso_U_12
Ru1 0.01367(17) 0.01158(17) 0.01167(17) -0.00223(13) 0.00022(13) -0.00348(14)
Ru2 0.01179(17) 0.01400(17) 0.01151(17) -0.00298(13) 0.00093(12) -0.00388(14)
P1 0.0207(6) 0.0261(6) 0.0197(6) -0.0030(5) -0.0002(5) -0.0046(5)
P2 0.0311(7) 0.0313(7) 0.0246(7) -0.0064(5) 0.0001(5) -0.0085(6)
P3 0.0207(6) 0.0192(6) 0.0217(6) -0.0027(5) 0.0025(5) -0.0066(5)
P4 0.0261(6) 0.0178(6) 0.0223(6) -0.0055(5) 0.0055(5) -0.0084(5)
F1 0.0294(15) 0.0446(18) 0.0267(15) 0.0066(13) -0.0057(12) -0.0118(14)
F2 0.0450(19) 0.058(2) 0.0469(19) -0.0307(16) 0.0163(15) -0.0278(17)
F3 0.043(2) 0.080(3) 0.0309(17) 0.0218(17) -0.0041(15) -0.0069(18)
F4 0.0253(15) 0.060(2) 0.0316(16) -0.0032(14) 0.0016(12) -0.0176(15)
F5 0.077(3) 0.0357(18) 0.062(2) -0.0165(16) 0.0143(19) -0.0285(18)
F6 0.0212(15) 0.066(2) 0.0276(15) -0.0069(15) 0.0027(12) -0.0041(14)
F7 0.0415(19) 0.0373(18) 0.081(3) -0.0038(17) 0.0047(17) -0.0196(16)
F8 0.068(2) 0.0236(15) 0.0351(17) -0.0010(13) -0.0084(15) -0.0114(15)
F9 0.066(3) 0.145(4) 0.064(3) -0.002(3) -0.003(2) -0.069(3)
F10 0.101(3) 0.044(2) 0.0263(17) -0.0138(15) 0.0035(17) -0.023(2)
F11 0.059(2) 0.058(2) 0.0310(17) -0.0025(16) -0.0093(15) 0.0064(18)
F12 0.063(2) 0.0444(19) 0.0296(17) -0.0099(15) -0.0020(15) 0.0075(17)
F13 0.0255(14) 0.0355(16) 0.0267(14) -0.0112(12) -0.0033(11) -0.0073(12)
F14 0.0346(16) 0.0226(14) 0.0367(16) -0.0084(12) 0.0034(13) -0.0046(12)
F15 0.074(2) 0.0367(17) 0.0287(16) -0.0072(13) 0.0230(15) -0.0310(17)
F16 0.0419(17) 0.0425(17) 0.0197(14) 0.0056(12) -0.0057(12) -0.0202(14)
F17 0.0240(15) 0.0422(18) 0.071(2) -0.0214(16) 0.0012(15) -0.0151(14)
F18 0.0252(15) 0.0276(16) 0.068(2) -0.0102(15) 0.0068(14) -0.0079(13)
F19 0.0383(16) 0.0266(15) 0.0236(14) -0.0012(11) 0.0104(12) -0.0111(13)
F20 0.0500(19) 0.0379(17) 0.0365(17) -0.0092(14) 0.0225(14) -0.0198(15)
F21 0.078(3) 0.076(3) 0.051(2) -0.0244(19) 0.0104(18) -0.059(2)
F22 0.045(2) 0.048(2) 0.0410(19) -0.0046(15) 0.0060(15) 0.0126(16)
F23 0.068(2) 0.055(2) 0.0333(17) -0.0140(15) 0.0028(15) -0.0408(18)
F24 0.056(2) 0.0306(16) 0.0304(16) 0.0041(13) 0.0134(14) 0.0077(15)
N1 0.0158(18) 0.0125(17) 0.0108(17) -0.0010(14) 0.0004(13) -0.0029(14)
N2 0.0103(17) 0.0155(18) 0.0165(18) 0.0000(14) -0.0010(14) -0.0041(14)
N3 0.0161(18) 0.0122(17) 0.0166(18) -0.0029(14) -0.0011(14) -0.0036(15)
N4 0.0131(17) 0.0148(18) 0.0164(18) -0.0048(14) 0.0009(14) -0.0040(14)
N5 0.0100(17) 0.0108(17) 0.0148(17) -0.0007(14) -0.0005(13) -0.0014(14)
N6 0.0150(18) 0.0142(18) 0.0170(18) -0.0014(14) 0.0009(14) -0.0068(15)
N7 0.0164(18) 0.0106(17) 0.0181(19) -0.0001(14) -0.0005(14) -0.0028(15)
N8 0.0177(18) 0.0179(19) 0.0134(17) -0.0010(14) 0.0018(14) -0.0091(15)
N9 0.0162(18) 0.0115(17) 0.0158(18) -0.0030(14) 0.0001(14) -0.0058(15)
N10 0.021(2) 0.022(2) 0.0207(19) 0.0056(16) -0.0069(16) -0.0111(17)
N11 0.0174(18) 0.0076(17) 0.0239(19) -0.0067(14) 0.0033(15) -0.0032(15)
N12 0.0131(17) 0.0164(18) 0.0137(17) -0.0057(14) 0.0009(14) -0.0040(15)
N13 0.0148(18) 0.0103(17) 0.0151(17) -0.0021(14) 0.0004(14) -0.0051(14)
N14 0.0134(18) 0.0155(18) 0.0134(18) -0.0017(14) 0.0005(14) -0.0037(15)
N15 0.0113(18) 0.023(2) 0.0189(19) -0.0049(16) 0.0000(14) -0.0025(15)
N16 0.0148(18) 0.0161(18) 0.0192(19) -0.0042(15) -0.0028(14) -0.0022(15)
N17 0.071(6) 0.094(7) 0.323(15) -0.017(8) 0.037(8) -0.037(5)
N18 0.040(3) 0.055(3) 0.058(4) -0.015(3) -0.014(3) -0.011(3)
N19 0.048(4) 0.097(5) 0.150(7) -0.096(5) 0.034(4) -0.020(4)
N20 0.075(4) 0.041(3) 0.064(4) 0.000(3) 0.012(3) -0.020(3)
N21 0.070(4) 0.033(3) 0.047(3) 0.009(2) -0.010(3) -0.022(3)
C1 0.024(2) 0.013(2) 0.015(2) -0.0017(17) 0.0033(17) -0.0060(18)
C2 0.022(2) 0.019(2) 0.020(2) -0.0032(18) 0.0079(18) -0.0087(19)
C3 0.022(2) 0.021(2) 0.023(2) -0.0044(19) 0.0038(19) -0.012(2)
C4 0.021(2) 0.017(2) 0.018(2) -0.0046(18) 0.0009(18) -0.0072(19)
C5 0.014(2) 0.014(2) 0.014(2) -0.0003(17) -0.0006(16) -0.0008(17)
C6 0.013(2) 0.014(2) 0.014(2) -0.0011(17) -0.0022(16) -0.0020(17)
C7 0.016(2) 0.010(2) 0.016(2) -0.0027(16) 0.0000(16) -0.0033(17)
C8 0.016(2) 0.013(2) 0.016(2) -0.0038(17) 0.0012(17) -0.0034(17)
C9 0.026(2) 0.024(2) 0.021(2) -0.0086(19) 0.0067(19) -0.012(2)
C10 0.029(3) 0.038(3) 0.031(3) -0.014(2) 0.008(2) -0.021(2)
C11 0.032(3) 0.034(3) 0.027(3) -0.009(2) 0.000(2) -0.022(2)
C12 0.025(2) 0.018(2) 0.015(2) -0.0058(18) 0.0022(18) -0.0077(19)
C13 0.018(2) 0.020(2) 0.018(2) -0.0060(18) 0.0014(17) -0.0060(19)
C14 0.024(2) 0.019(2) 0.027(2) -0.0085(19) 0.0018(19) -0.009(2)
C15 0.023(2) 0.016(2) 0.024(2) 0.0017(18) 0.0000(19) -0.0077(19)
C16 0.017(2) 0.019(2) 0.017(2) -0.0026(18) 0.0016(17) -0.0056(18)
C17 0.008(2) 0.017(2) 0.018(2) -0.0050(17) 0.0012(16) -0.0032(17)
C18 0.011(2) 0.016(2) 0.015(2) -0.0020(17) -0.0020(16) -0.0040(17)
C19 0.009(2) 0.010(2) 0.016(2) -0.0022(16) -0.0013(16) -0.0002(16)
C20 0.013(2) 0.018(2) 0.016(2) -0.0033(17) 0.0011(16) -0.0043(17)
C21 0.021(2) 0.016(2) 0.021(2) -0.0039(18) 0.0021(18) -0.0067(19)
C22 0.023(2) 0.022(2) 0.029(3) 0.004(2) -0.0010(19) -0.012(2)
C23 0.025(2) 0.023(2) 0.020(2) 0.0034(19) -0.0003(19) -0.011(2)
C24 0.018(2) 0.026(2) 0.014(2) -0.0007(18) 0.0001(17) -0.0074(19)
C25 0.017(2) 0.014(2) 0.026(2) -0.0006(18) -0.0007(18) -0.0055(18)
C26 0.022(2) 0.017(2) 0.029(3) -0.0033(19) -0.0005(19) -0.0011(19)
C27 0.022(2) 0.021(2) 0.041(3) -0.008(2) 0.006(2) -0.004(2)
C28 0.016(2) 0.014(2) 0.054(3) -0.001(2) 0.000(2) -0.0028(19)
C29 0.019(2) 0.021(2) 0.042(3) 0.008(2) -0.008(2) -0.010(2)
C30 0.017(2) 0.019(2) 0.028(2) 0.0020(19) -0.0018(19) -0.0093(19)
C31 0.018(2) 0.017(2) 0.020(2) -0.0010(18) -0.0057(17) -0.0063(18)
C32 0.020(2) 0.022(2) 0.019(2) -0.0011(18) -0.0023(18) -0.0097(19)
C33 0.031(3) 0.035(3) 0.018(2) -0.002(2) -0.006(2) -0.012(2)
C34 0.042(3) 0.035(3) 0.018(2) -0.015(2) -0.001(2) -0.009(2)
C35 0.031(3) 0.027(3) 0.019(2) -0.009(2) 0.003(2) -0.006(2)
C36 0.019(2) 0.012(2) 0.021(2) -0.0038(17) 0.0013(18) -0.0063(18)
C37 0.017(2) 0.011(2) 0.020(2) -0.0025(17) 0.0021(17) -0.0067(18)
C38 0.017(2) 0.010(2) 0.024(2) 0.0004(17) -0.0055(18) -0.0058(17)
C39 0.023(2) 0.021(2) 0.018(2) -0.0013(18) 0.0003(18) -0.0048(19)
C40 0.028(3) 0.027(3) 0.024(2) 0.005(2) -0.009(2) -0.012(2)
C41 0.021(2) 0.023(2) 0.036(3) 0.005(2) -0.013(2) -0.007(2)
C42 0.020(2) 0.018(2) 0.032(3) -0.002(2) 0.000(2) -0.0033(19)
C43 0.018(2) 0.017(2) 0.022(2) 0.0022(18) -0.0006(18) -0.0072(19)
C44 0.029(3) 0.036(3) 0.024(3) 0.005(2) -0.012(2) -0.011(2)
C45 0.024(2) 0.015(2) 0.031(3) -0.0074(19) 0.005(2) -0.0037(19)
C46 0.017(2) 0.019(2) 0.020(2) -0.0026(18) -0.0026(17) -0.0074(18)
C47 0.018(2) 0.032(3) 0.025(2) -0.009(2) -0.0010(19) -0.005(2)
C48 0.029(3) 0.048(3) 0.025(3) -0.011(2) -0.006(2) -0.012(2)
C49 0.019(3) 0.052(3) 0.034(3) -0.009(2) -0.006(2) -0.011(2)
C50 0.019(2) 0.035(3) 0.028(3) -0.008(2) -0.0007(19) -0.007(2)
C51 0.019(2) 0.018(2) 0.023(2) -0.0067(18) -0.0020(18) -0.0041(19)
C52 0.018(2) 0.013(2) 0.017(2) -0.0041(17) 0.0023(17) -0.0042(17)
C53 0.015(2) 0.012(2) 0.016(2) -0.0015(16) 0.0004(16) -0.0057(17)
C54 0.021(2) 0.020(2) 0.018(2) -0.0071(18) 0.0061(18) -0.0098(19)
C55 0.025(2) 0.030(3) 0.015(2) -0.0054(19) 0.0033(18) -0.013(2)
C56 0.022(2) 0.023(2) 0.017(2) -0.0042(18) -0.0014(18) -0.0117(19)
C57 0.016(2) 0.011(2) 0.017(2) -0.0010(16) -0.0002(17) -0.0042(17)
C58 0.017(2) 0.011(2) 0.016(2) -0.0019(17) -0.0015(17) -0.0044(17)
C59 0.015(2) 0.018(2) 0.018(2) 0.0006(17) -0.0003(17) -0.0048(18)
C60 0.020(2) 0.025(2) 0.022(2) -0.0078(19) -0.0005(18) -0.005(2)
C61 0.017(2) 0.034(3) 0.026(3) -0.011(2) 0.0070(19) -0.003(2)
C62 0.014(2) 0.039(3) 0.033(3) -0.007(2) 0.000(2) -0.004(2)
C63 0.018(2) 0.030(3) 0.025(2) -0.005(2) -0.0031(19) -0.004(2)
C64 0.018(2) 0.018(2) 0.020(2) -0.0015(18) -0.0022(18) -0.0054(19)
C65 0.014(2) 0.036(3) 0.025(2) -0.010(2) 0.0036(18) -0.006(2)
C66 0.018(2) 0.039(3) 0.020(2) -0.008(2) -0.0055(18) -0.006(2)
C67 0.039(5) 0.046(5) 0.284(15) 0.009(7) 0.003(7) -0.023(4)
C68 0.047(4) 0.050(4) 0.135(7) -0.004(4) -0.005(4) -0.027(4)
C69 0.028(3) 0.046(4) 0.055(4) -0.006(3) -0.010(3) -0.010(3)
C70 0.038(3) 0.080(5) 0.054(4) 0.005(4) -0.002(3) -0.018(3)
C71 0.058(4) 0.057(4) 0.061(4) -0.026(3) 0.004(3) -0.031(4)
C72 0.045(3) 0.048(4) 0.049(4) -0.010(3) 0.004(3) -0.021(3)
C73 0.064(4) 0.031(3) 0.044(3) 0.004(3) -0.005(3) -0.025(3)
C74 0.056(4) 0.061(4) 0.070(5) -0.009(4) 0.003(4) -0.021(4)
C75 0.045(3) 0.020(3) 0.054(4) 0.005(3) -0.021(3) -0.010(2)
C76 0.069(5) 0.046(4) 0.048(4) -0.006(3) -0.018(3) -0.012(3)

loop_
_atom_type_symbol
_atom_type_description
_atom_type_scat_dispersion_real
_atom_type_scat_dispersion_imag
_atom_type_scat_source
C C 0.0033 0.0016 'International Tables Vol C Tables 4.2.6.8 and 6.1.1.4'
H H 0.0000 0.0000 'International Tables Vol C Tables 4.2.6.8 and 6.1.1.4'
N N 0.0061 0.0033 'International Tables Vol C Tables 4.2.6.8 and 6.1.1.4'
F F 0.0171 0.0103 'International Tables Vol C Tables 4.2.6.8 and 6.1.1.4'
P P 0.1023 0.0942 'International Tables Vol C Tables 4.2.6.8 and 6.1.1.4'
Ru Ru -1.2594 0.8363 'International Tables Vol C Tables 4.2.6.8 and 6.1.1.4'

loop_
_geom_angle_atom_site_label_1
_geom_angle_atom_site_label_2
_geom_angle_atom_site_label_3
_geom_angle
N2 Ru1 N8 178.21(14)
N2 Ru1 N1 79.48(13)
N8 Ru1 N1 100.86(13)
N2 Ru1 N7 100.04(13)
N8 Ru1 N7 78.19(13)
N1 Ru1 N7 94.28(13)
N2 Ru1 N3 79.55(13)
N8 Ru1 N3 100.08(13)
N1 Ru1 N3 159.01(13)
N7 Ru1 N3 88.58(13)
N2 Ru1 N9 104.14(13)
N8 Ru1 N9 77.62(13)
N1 Ru1 N9 90.25(13)
N7 Ru1 N9 155.81(13)
N3 Ru1 N9 95.62(13)
N5 Ru2 N13 177.58(13)
N5 Ru2 N6 79.96(13)
N13 Ru2 N6 98.41(13)
N5 Ru2 N4 79.44(13)
N13 Ru2 N4 102.23(13)
N6 Ru2 N4 159.35(13)
N5 Ru2 N14 100.36(13)
N13 Ru2 N14 77.93(13)
N6 Ru2 N14 94.21(13)
N4 Ru2 N14 90.79(13)
N5 Ru2 N12 103.93(13)
N13 Ru2 N12 77.75(13)
N6 Ru2 N12 88.86(13)
N4 Ru2 N12 94.78(13)
N14 Ru2 N12 155.68(13)
F3 P1 F5 91.4(2)
F3 P1 F2 90.2(2)
F5 P1 F2 178.4(2)
F3 P1 F4 90.42(17)
F5 P1 F4 90.24(19)
F2 P1 F4 89.95(17)
F3 P1 F6 90.36(17)
F5 P1 F6 90.27(19)
F2 P1 F6 89.50(17)
F4 P1 F6 179.1(2)
F3 P1 F1 179.26(18)
F5 P1 F1 88.56(18)
F2 P1 F1 89.84(17)
F4 P1 F1 90.32(15)
F6 P1 F1 88.90(15)
F7 P2 F10 91.3(2)
F7 P2 F12 90.1(2)
F10 P2 F12 177.8(2)
F7 P2 F11 91.0(2)
F10 P2 F11 91.08(18)
F12 P2 F11 90.63(18)
F7 P2 F9 178.2(2)
F10 P2 F9 89.8(2)
F12 P2 F9 88.8(2)
F11 P2 F9 90.4(2)
F7 P2 F8 89.82(18)
F10 P2 F8 88.95(17)
F12 P2 F8 89.32(17)
F11 P2 F8 179.2(2)
F9 P2 F8 88.7(2)
F17 P3 F16 89.94(17)
F17 P3 F14 90.23(16)
F16 P3 F14 90.10(15)
F17 P3 F15 90.40(18)
F16 P3 F15 179.45(17)
F14 P3 F15 90.33(16)
F17 P3 F13 179.21(18)
F16 P3 F13 89.53(15)
F14 P3 F13 90.36(15)
F15 P3 F13 90.13(17)
F17 P3 F18 90.05(16)
F16 P3 F18 90.53(17)
F14 P3 F18 179.31(18)
F15 P3 F18 89.04(17)
F13 P3 F18 89.37(15)
F22 P4 F21 90.9(2)
F22 P4 F23 90.0(2)
F21 P4 F23 179.1(2)
F22 P4 F19 89.83(16)
F21 P4 F19 89.53(17)
F23 P4 F19 90.73(16)
F22 P4 F24 179.7(2)
F21 P4 F24 89.4(2)
F23 P4 F24 89.75(19)
F19 P4 F24 90.01(15)
F22 P4 F20 90.97(17)
F21 P4 F20 91.25(18)
F23 P4 F20 88.47(17)
F19 P4 F20 178.88(18)
F24 P4 F20 89.19(16)
C1 N1 C5 118.4(4)
C1 N1 Ru1 126.8(3)
C5 N1 Ru1 114.2(3)
C7 N2 C6 123.0(3)
C7 N2 Ru1 118.6(3)
C6 N2 Ru1 118.3(3)
C12 N3 C8 118.7(3)
C12 N3 Ru1 126.6(3)
C8 N3 Ru1 113.4(3)
C13 N4 C17 118.7(3)
C13 N4 Ru2 127.0(3)
C17 N4 Ru2 114.0(3)
C19 N5 C18 123.0(3)
C19 N5 Ru2 118.5(3)
C18 N5 Ru2 118.5(3)
C24 N6 C20 118.3(4)
C24 N6 Ru2 127.6(3)
C20 N6 Ru2 113.9(3)
C31 N7 C25 106.4(3)
C31 N7 Ru1 114.0(3)
C25 N7 Ru1 139.5(3)
C36 N8 C32 120.8(4)
C36 N8 Ru1 119.8(3)
C32 N8 Ru1 119.1(3)
C37 N9 C38 105.6(3)
C37 N9 Ru1 114.0(3)
C38 N9 Ru1 140.3(3)
C31 N10 C30 106.9(4)
C31 N10 C44 127.7(4)
C30 N10 C44 125.3(4)
C37 N11 C43 106.9(3)
C37 N11 C45 127.9(4)
C43 N11 C45 125.1(4)
C52 N12 C46 106.0(3)
C52 N12 Ru2 113.8(3)
C46 N12 Ru2 139.1(3)
C53 N13 C57 120.7(3)
C53 N13 Ru2 119.8(3)
C57 N13 Ru2 119.5(3)
C58 N14 C59 106.1(3)
C58 N14 Ru2 113.5(3)
C59 N14 Ru2 140.1(3)
C52 N15 C51 107.1(3)
C52 N15 C65 127.7(4)
C51 N15 C65 125.2(3)
C58 N16 C64 106.8(3)
C58 N16 C66 128.7(4)
C64 N16 C66 124.5(3)
N1 C1 C2 122.5(4)
N1 C1 H1 118.8
C2 C1 H1 118.8
C3 C2 C1 119.4(4)
C3 C2 H2 120.3
C1 C2 H2 120.3
C2 C3 C4 119.0(4)
C2 C3 H3 120.5
C4 C3 H3 120.5
C3 C4 C5 120.0(4)
C3 C4 H4 120.0
C5 C4 H4 120.0
N1 C5 C4 120.7(4)
N1 C5 C6 114.4(4)
C4 C5 C6 124.5(4)
N2 C6 C18 117.1(4)
N2 C6 C5 112.0(3)
C18 C6 C5 130.9(4)
N2 C7 C19 116.7(4)
N2 C7 C8 112.3(3)
C19 C7 C8 130.8(4)
C9 C8 N3 120.0(4)
C9 C8 C7 124.7(4)
N3 C8 C7 114.7(3)
C8 C9 C10 120.3(4)
C8 C9 H9 119.8
C10 C9 H9 119.8
C11 C10 C9 119.1(4)
C11 C10 H10 120.5
C9 C10 H10 120.5
C10 C11 C12 119.1(4)
C10 C11 H11 120.4
C12 C11 H11 120.4
N3 C12 C11 122.7(4)
N3 C12 H12 118.6
C11 C12 H12 118.6
N4 C13 C14 122.4(4)
N4 C13 H13 118.8
C14 C13 H13 118.8
C13 C14 C15 119.5(4)
C13 C14 H14 120.2
C15 C14 H14 120.2
C14 C15 C16 118.6(4)
C14 C15 H15 120.7
C16 C15 H15 120.7
C15 C16 C17 120.0(4)
C15 C16 H16 120.0
C17 C16 H16 120.0
N4 C17 C16 120.6(4)
N4 C17 C18 114.2(3)
C16 C17 C18 124.9(4)
N5 C18 C6 116.9(4)
N5 C18 C17 112.4(3)
C6 C18 C17 130.7(4)
N5 C19 C7 117.8(3)
N5 C19 C20 112.9(3)
C7 C19 C20 129.2(4)
N6 C20 C21 121.0(4)
N6 C20 C19 114.0(3)
C21 C20 C19 124.8(4)
C20 C21 C22 119.3(4)
C20 C21 H21 120.4
C22 C21 H21 120.4
C23 C22 C21 119.5(4)
C23 C22 H22 120.3
C21 C22 H22 120.3
C22 C23 C24 119.2(4)
C22 C23 H23 120.4
C24 C23 H23 120.4
N6 C24 C23 122.5(4)
N6 C24 H24 118.7
C23 C24 H24 118.7
N7 C25 C26 130.8(4)
N7 C25 C30 108.2(4)
C26 C25 C30 120.9(4)
C27 C26 C25 117.5(4)
C27 C26 H26 121.2
C25 C26 H26 121.2
C26 C27 C28 121.0(5)
C26 C27 H27 119.5
C28 C27 H27 119.5
C29 C28 C27 122.2(4)
C29 C28 H28 118.9
C27 C28 H28 118.9
C28 C29 C30 117.1(4)
C28 C29 H29 121.4
C30 C29 H29 121.4
N10 C30 C29 132.2(4)
N10 C30 C25 106.5(4)
C29 C30 C25 121.2(4)
N7 C31 N10 111.8(4)
N7 C31 C32 118.3(4)
N10 C31 C32 129.8(4)
N8 C32 C33 120.4(4)
N8 C32 C31 110.0(4)
C33 C32 C31 129.6(4)
C32 C33 C34 118.6(4)
C32 C33 H33 120.7
C34 C33 H33 120.7
C35 C34 C33 121.2(4)
C35 C34 H34 119.4
C33 C34 H34 119.4
C34 C35 C36 118.6(4)
C34 C35 H35 120.7
C36 C35 H35 120.7
N8 C36 C35 120.3(4)
N8 C36 C37 109.7(4)
C35 C36 C37 129.9(4)
N9 C37 N11 112.2(4)
N9 C37 C36 118.4(4)
N11 C37 C36 129.3(4)
N9 C38 C39 130.3(4)
N9 C38 C43 109.0(4)
C39 C38 C43 120.7(4)
C40 C39 C38 117.7(4)
C40 C39 H39 121.1
C38 C39 H39 121.1
C39 C40 C41 121.2(4)
C39 C40 H40 119.4
C41 C40 H40 119.4
C42 C41 C40 121.8(4)
C42 C41 H41 119.1
C40 C41 H41 119.1
C41 C42 C43 116.7(4)
C41 C42 H42 121.7
C43 C42 H42 121.7
N11 C43 C42 131.8(4)
N11 C43 C38 106.3(4)
C42 C43 C38 121.9(4)
N10 C44 H44A 109.5
N10 C44 H44B 109.5
H44A C44 H44B 109.5
N10 C44 H44C 109.5
H44A C44 H44C 109.5
H44B C44 H44C 109.5
N11 C45 H45A 109.5
N11 C45 H45B 109.5
H45A C45 H45B 109.5
N11 C45 H45C 109.5
H45A C45 H45C 109.5
H45B C45 H45C 109.5
N12 C46 C47 131.1(4)
N12 C46 C51 108.2(4)
C47 C46 C51 120.6(4)
C48 C47 C46 117.6(4)
C48 C47 H47 121.2
C46 C47 H47 121.2
C47 C48 C49 121.4(5)
C47 C48 H48 119.3
C49 C48 H48 119.3
C50 C49 C48 122.0(4)
C50 C49 H49 119.0
C48 C49 H49 119.0
C49 C50 C51 116.6(4)
C49 C50 H50 121.7
C51 C50 H50 121.7
N15 C51 C50 131.7(4)
N15 C51 C46 106.6(4)
C50 C51 C46 121.7(4)
N12 C52 N15 112.1(4)
N12 C52 C53 118.3(4)
N15 C52 C53 129.5(4)
N13 C53 C54 120.7(4)
N13 C53 C52 110.1(3)
C54 C53 C52 129.0(4)
C55 C54 C53 118.5(4)
C55 C54 H54 120.8
C53 C54 H54 120.8
C54 C55 C56 121.1(4)
C54 C55 H55 119.4
C56 C55 H55 119.4
C57 C56 C55 118.2(4)
C57 C56 H56 120.9
C55 C56 H56 120.9
N13 C57 C56 120.7(4)
N13 C57 C58 110.3(3)
C56 C57 C58 129.0(4)
N14 C58 N16 111.9(3)
N14 C58 C57 118.6(4)
N16 C58 C57 129.5(4)
N14 C59 C60 130.9(4)
N14 C59 C64 108.5(4)
C60 C59 C64 120.7(4)
C61 C60 C59 117.0(4)
C61 C60 H60 121.5
C59 C60 H60 121.5
C60 C61 C62 121.8(4)
C60 C61 H61 119.1
C62 C61 H61 119.1
C63 C62 C61 121.9(4)
C63 C62 H62 119.0
C61 C62 H62 119.0
C62 C63 C64 116.3(4)
C62 C63 H63 121.9
C64 C63 H63 121.9
N16 C64 C63 131.0(4)
N16 C64 C59 106.7(4)
C63 C64 C59 122.3(4)
N15 C65 H65A 109.5
N15 C65 H65B 109.5
H65A C65 H65B 109.5
N15 C65 H65C 109.5
H65A C65 H65C 109.5
H65B C65 H65C 109.5
N16 C66 H66A 109.5
N16 C66 H66B 109.5
H66A C66 H66B 109.5
N16 C66 H66C 109.5
H66A C66 H66C 109.5
H66B C66 H66C 109.5
N17 C67 C68 178.4(16)
C67 C68 H68A 109.5
C67 C68 H68B 109.5
H68A C68 H68B 109.5
C67 C68 H68C 109.5
H68A C68 H68C 109.5
H68B C68 H68C 109.5
N18 C69 C70 179.2(7)
C69 C70 H70A 109.5
C69 C70 H70B 109.5
H70A C70 H70B 109.5
C69 C70 H70C 109.5
H70A C70 H70C 109.5
H70B C70 H70C 109.5
N19 C71 C72 177.7(8)
C71 C72 H72A 109.5
C71 C72 H72B 109.5
H72A C72 H72B 109.5
C71 C72 H72C 109.5
H72A C72 H72C 109.5
H72B C72 H72C 109.5
N20 C73 C74 179.2(7)
C73 C74 H74A 109.5
C73 C74 H74B 109.5
H74A C74 H74B 109.5
C73 C74 H74C 109.5
H74A C74 H74C 109.5
H74B C74 H74C 109.5
N21 C75 C76 179.2(7)
C75 C76 H76A 109.5
C75 C76 H76B 109.5
H76A C76 H76B 109.5
C75 C76 H76C 109.5
H76A C76 H76C 109.5
H76B C76 H76C 109.5

loop_
_geom_bond_atom_site_label_1
_geom_bond_atom_site_label_2
_geom_bond_distance
Ru1 N2 1.960(3)
Ru1 N8 2.018(3)
Ru1 N1 2.056(3)
Ru1 N7 2.058(3)
Ru1 N3 2.064(3)
Ru1 N9 2.070(3)
Ru2 N5 1.951(3)
Ru2 N13 2.024(3)
Ru2 N6 2.048(3)
Ru2 N4 2.061(3)
Ru2 N14 2.073(3)
Ru2 N12 2.074(3)
P1 F3 1.585(3)
P1 F5 1.588(3)
P1 F2 1.593(3)
P1 F4 1.593(3)
P1 F6 1.601(3)
P1 F1 1.611(3)
P2 F7 1.577(3)
P2 F10 1.583(3)
P2 F12 1.588(3)
P2 F11 1.591(3)
P2 F9 1.600(4)
P2 F8 1.600(3)
P3 F17 1.592(3)
P3 F16 1.596(3)
P3 F14 1.596(3)
P3 F15 1.597(3)
P3 F13 1.597(3)
P3 F18 1.607(3)
P4 F22 1.584(3)
P4 F21 1.588(3)
P4 F23 1.589(3)
P4 F19 1.598(3)
P4 F24 1.600(3)
P4 F20 1.607(3)
N1 C1 1.344(5)
N1 C5 1.376(5)
N2 C7 1.367(5)
N2 C6 1.375(5)
N3 C12 1.335(5)
N3 C8 1.384(5)
N4 C13 1.342(5)
N4 C17 1.375(5)
N5 C19 1.360(5)
N5 C18 1.370(5)
N6 C24 1.338(5)
N6 C20 1.382(5)
N7 C31 1.338(5)
N7 C25 1.381(5)
N8 C36 1.358(5)
N8 C32 1.362(5)
N9 C37 1.334(5)
N9 C38 1.389(5)
N10 C31 1.357(5)
N10 C30 1.381(6)
N10 C44 1.459(6)
N11 C37 1.361(5)
N11 C43 1.383(5)
N11 C45 1.464(5)
N12 C52 1.344(5)
N12 C46 1.380(5)
N13 C53 1.355(5)
N13 C57 1.356(5)
N14 C58 1.344(5)
N14 C59 1.380(5)
N15 C52 1.348(5)
N15 C51 1.377(5)
N15 C65 1.462(5)
N16 C58 1.354(5)
N16 C64 1.381(5)
N16 C66 1.462(5)
N17 C67 1.193(11)
N18 C69 1.139(7)
N19 C71 1.114(8)
N20 C73 1.145(8)
N21 C75 1.137(7)
C1 C2 1.382(6)
C1 H1 0.9500
C2 C3 1.374(6)
C2 H2 0.9500
C3 C4 1.383(6)
C3 H3 0.9500
C4 C5 1.384(6)
C4 H4 0.9500
C5 C6 1.473(6)
C6 C18 1.400(6)
C7 C19 1.402(6)
C7 C8 1.466(6)
C8 C9 1.380(6)
C9 C10 1.382(6)
C9 H9 0.9500
C10 C11 1.373(6)
C10 H10 0.9500
C11 C12 1.378(6)
C11 H11 0.9500
C12 H12 0.9500
C13 C14 1.379(6)
C13 H13 0.9500
C14 C15 1.385(6)
C14 H14 0.9500
C15 C16 1.386(6)
C15 H15 0.9500
C16 C17 1.388(6)
C16 H16 0.9500
C17 C18 1.469(6)
C19 C20 1.471(6)
C20 C21 1.385(6)
C21 C22 1.386(6)
C21 H21 0.9500
C22 C23 1.374(6)
C22 H22 0.9500
C23 C24 1.384(6)
C23 H23 0.9500
C24 H24 0.9500
C25 C26 1.395(6)
C25 C30 1.406(6)
C26 C27 1.385(6)
C26 H26 0.9500
C27 C28 1.409(7)
C27 H27 0.9500
C28 C29 1.367(7)
C28 H28 0.9500
C29 C30 1.401(6)
C29 H29 0.9500
C31 C32 1.464(6)
C32 C33 1.378(6)
C33 C34 1.380(7)
C33 H33 0.9500
C34 C35 1.379(7)
C34 H34 0.9500
C35 C36 1.383(6)
C35 H35 0.9500
C36 C37 1.462(6)
C38 C39 1.396(6)
C38 C43 1.397(6)
C39 C40 1.379(6)
C39 H39 0.9500
C40 C41 1.399(7)
C40 H40 0.9500
C41 C42 1.388(7)
C41 H41 0.9500
C42 C43 1.392(6)
C42 H42 0.9500
C44 H44A 0.9800
C44 H44B 0.9800
C44 H44C 0.9800
C45 H45A 0.9800
C45 H45B 0.9800
C45 H45C 0.9800
C46 C47 1.395(6)
C46 C51 1.410(6)
C47 C48 1.370(6)
C47 H47 0.9500
C48 C49 1.412(7)
C48 H48 0.9500
C49 C50 1.374(7)
C49 H49 0.9500
C50 C51 1.396(6)
C50 H50 0.9500
C52 C53 1.465(6)
C53 C54 1.386(6)
C54 C55 1.378(6)
C54 H54 0.9500
C55 C56 1.388(6)
C55 H55 0.9500
C56 C57 1.386(6)
C56 H56 0.9500
C57 C58 1.460(6)
C59 C60 1.394(6)
C59 C64 1.401(6)
C60 C61 1.382(6)
C60 H60 0.9500
C61 C62 1.400(7)
C61 H61 0.9500
C62 C63 1.380(7)
C62 H62 0.9500
C63 C64 1.394(6)
C63 H63 0.9500
C65 H65A 0.9800
C65 H65B 0.9800
C65 H65C 0.9800
C66 H66A 0.9800
C66 H66B 0.9800
C66 H66C 0.9800
C67 C68 1.319(11)
C68 H68A 0.9800
C68 H68B 0.9800
C68 H68C 0.9800
C69 C70 1.461(9)
C70 H70A 0.9800
C70 H70B 0.9800
C70 H70C 0.9800
C71 C72 1.467(9)
C72 H72A 0.9800
C72 H72B 0.9800
C72 H72C 0.9800
C73 C74 1.445(9)
C74 H74A 0.9800
C74 H74B 0.9800
C74 H74C 0.9800
C75 C76 1.463(8)
C76 H76A 0.9800
C76 H76B 0.9800
C76 H76C 0.9800

loop_
_geom_torsion_atom_site_label_1
_geom_torsion_atom_site_label_2
_geom_torsion_atom_site_label_3
_geom_torsion_atom_site_label_4
_geom_torsion
C5 N1 C1 C2 -1.9(6)
Ru1 N1 C1 C2 168.9(3)
N1 C1 C2 C3 0.6(6)
C1 C2 C3 C4 -0.3(6)
C2 C3 C4 C5 1.3(6)
C1 N1 C5 C4 2.9(6)
Ru1 N1 C5 C4 -169.1(3)
C1 N1 C5 C6 175.7(3)
Ru1 N1 C5 C6 3.7(4)
C3 C4 C5 N1 -2.6(6)
C3 C4 C5 C6 -174.6(4)
C7 N2 C6 C18 9.8(6)
Ru1 N2 C6 C18 -167.0(3)
C7 N2 C6 C5 -168.4(3)
Ru1 N2 C6 C5 14.9(4)
N1 C5 C6 N2 -11.6(5)
C4 C5 C6 N2 160.9(4)
N1 C5 C6 C18 170.6(4)
C4 C5 C6 C18 -16.9(7)
C6 N2 C7 C19 11.7(5)
Ru1 N2 C7 C19 -171.5(3)
C6 N2 C7 C8 -163.6(3)
Ru1 N2 C7 C8 13.1(4)
C12 N3 C8 C9 2.6(6)
Ru1 N3 C8 C9 -165.6(3)
C12 N3 C8 C7 174.0(4)
Ru1 N3 C8 C7 5.8(4)
N2 C7 C8 C9 159.0(4)
C19 C7 C8 C9 -15.5(7)
N2 C7 C8 N3 -12.0(5)
C19 C7 C8 N3 173.5(4)
N3 C8 C9 C10 -2.0(6)
C7 C8 C9 C10 -172.5(4)
C8 C9 C10 C11 0.1(7)
C9 C10 C11 C12 1.2(7)
C8 N3 C12 C11 -1.3(6)
Ru1 N3 C12 C11 165.2(3)
C10 C11 C12 N3 -0.6(7)
C17 N4 C13 C14 -0.9(6)
Ru2 N4 C13 C14 172.7(3)
N4 C13 C14 C15 -2.3(7)
C13 C14 C15 C16 2.3(6)
C14 C15 C16 C17 1.0(6)
C13 N4 C17 C16 4.2(6)
Ru2 N4 C17 C16 -170.2(3)
C13 N4 C17 C18 178.7(3)
Ru2 N4 C17 C18 4.3(4)
C15 C16 C17 N4 -4.3(6)
C15 C16 C17 C18 -178.1(4)
C19 N5 C18 C6 12.5(5)
Ru2 N5 C18 C6 -165.6(3)
C19 N5 C18 C17 -168.0(3)
Ru2 N5 C18 C17 13.9(4)
N2 C6 C18 N5 -21.6(5)
C5 C6 C18 N5 156.1(4)
N2 C6 C18 C17 159.0(4)
C5 C6 C18 C17 -23.3(7)
N4 C17 C18 N5 -11.4(5)
C16 C17 C18 N5 162.8(4)
N4 C17 C18 C6 168.1(4)
C16 C17 C18 C6 -17.8(7)
C18 N5 C19 C7 9.2(5)
Ru2 N5 C19 C7 -172.7(3)
C18 N5 C19 C20 -168.3(3)
Ru2 N5 C19 C20 9.8(4)
N2 C7 C19 N5 -21.0(5)
C8 C7 C19 N5 153.3(4)
N2 C7 C19 C20 156.0(4)
C8 C7 C19 C20 -29.7(7)
C24 N6 C20 C21 5.2(6)
Ru2 N6 C20 C21 -170.3(3)
C24 N6 C20 C19 179.6(3)
Ru2 N6 C20 C19 4.0(4)
N5 C19 C20 N6 -8.8(5)
C7 C19 C20 N6 174.1(4)
N5 C19 C20 C21 165.4(4)
C7 C19 C20 C21 -11.7(7)
N6 C20 C21 C22 -4.2(6)
C19 C20 C21 C22 -177.9(4)
C20 C21 C22 C23 -0.4(6)
C21 C22 C23 C24 3.8(7)
C20 N6 C24 C23 -1.7(6)
Ru2 N6 C24 C23 173.2(3)
C22 C23 C24 N6 -2.8(7)
C31 N7 C25 C26 -178.5(5)
Ru1 N7 C25 C26 4.6(8)
C31 N7 C25 C30 0.3(5)
Ru1 N7 C25 C30 -176.6(3)
N7 C25 C26 C27 179.0(4)
C30 C25 C26 C27 0.3(7)
C25 C26 C27 C28 -0.2(7)
C26 C27 C28 C29 1.1(7)
C27 C28 C29 C30 -2.1(7)
C31 N10 C30 C29 179.7(5)
C44 N10 C30 C29 -2.4(7)
C31 N10 C30 C25 -1.8(5)
C44 N10 C30 C25 176.2(4)
C28 C29 C30 N10 -179.4(4)
C28 C29 C30 C25 2.2(6)
N7 C25 C30 N10 0.9(5)
C26 C25 C30 N10 179.9(4)
N7 C25 C30 C29 179.7(4)
C26 C25 C30 C29 -1.4(7)
C25 N7 C31 N10 -1.5(5)
Ru1 N7 C31 N10 176.3(3)
C25 N7 C31 C32 177.8(4)
Ru1 N7 C31 C32 -4.4(5)
C30 N10 C31 N7 2.1(5)
C44 N10 C31 N7 -175.8(4)
C30 N10 C31 C32 -177.2(4)
C44 N10 C31 C32 5.0(7)
C36 N8 C32 C33 -2.9(6)
Ru1 N8 C32 C33 172.4(3)
C36 N8 C32 C31 179.3(4)
Ru1 N8 C32 C31 -5.3(5)
N7 C31 C32 N8 6.3(5)
N10 C31 C32 N8 -174.6(4)
N7 C31 C32 C33 -171.2(4)
N10 C31 C32 C33 8.0(8)
N8 C32 C33 C34 0.9(7)
C31 C32 C33 C34 178.1(5)
C32 C33 C34 C35 1.8(8)
C33 C34 C35 C36 -2.3(8)
C32 N8 C36 C35 2.3(6)
Ru1 N8 C36 C35 -173.0(3)
C32 N8 C36 C37 -179.5(4)
Ru1 N8 C36 C37 5.2(4)
C34 C35 C36 N8 0.3(7)
C34 C35 C36 C37 -177.5(4)
C38 N9 C37 N11 1.3(4)
Ru1 N9 C37 N11 -175.4(3)
C38 N9 C37 C36 -177.6(3)
Ru1 N9 C37 C36 5.8(5)
C43 N11 C37 N9 -0.5(5)
C45 N11 C37 N9 174.9(4)
C43 N11 C37 C36 178.2(4)
C45 N11 C37 C36 -6.5(7)
N8 C36 C37 N9 -7.1(5)
C35 C36 C37 N9 170.8(4)
N8 C36 C37 N11 174.3(4)
C35 C36 C37 N11 -7.8(8)
C37 N9 C38 C39 178.7(4)
Ru1 N9 C38 C39 -6.1(7)
C37 N9 C38 C43 -1.6(4)
Ru1 N9 C38 C43 173.6(3)
N9 C38 C39 C40 -179.4(4)
C43 C38 C39 C40 1.0(6)
C38 C39 C40 C41 -0.7(7)
C39 C40 C41 C42 0.1(7)
C40 C41 C42 C43 0.3(7)
C37 N11 C43 C42 -178.6(5)
C45 N11 C43 C42 5.9(7)
C37 N11 C43 C38 -0.6(4)
C45 N11 C43 C38 -176.1(4)
C41 C42 C43 N11 177.8(4)
C41 C42 C43 C38 0.0(6)
N9 C38 C43 N11 1.3(5)
C39 C38 C43 N11 -178.9(4)
N9 C38 C43 C42 179.7(4)
C39 C38 C43 C42 -0.6(6)
C52 N12 C46 C47 178.0(5)
Ru2 N12 C46 C47 11.5(8)
C52 N12 C46 C51 -0.1(5)
Ru2 N12 C46 C51 -166.6(3)
N12 C46 C47 C48 -176.6(5)
C51 C46 C47 C48 1.2(7)
C46 C47 C48 C49 -1.7(8)
C47 C48 C49 C50 1.0(8)
C48 C49 C50 C51 0.2(8)
C52 N15 C51 C50 -177.9(5)
C65 N15 C51 C50 2.2(8)
C52 N15 C51 C46 0.3(5)
C65 N15 C51 C46 -179.6(4)
C49 C50 C51 N15 177.2(5)
C49 C50 C51 C46 -0.7(7)
N12 C46 C51 N15 -0.1(5)
C47 C46 C51 N15 -178.4(4)
N12 C46 C51 C50 178.3(4)
C47 C46 C51 C50 -0.1(7)
C46 N12 C52 N15 0.3(5)
Ru2 N12 C52 N15 170.6(3)
C46 N12 C52 C53 -176.0(4)
Ru2 N12 C52 C53 -5.6(5)
C51 N15 C52 N12 -0.3(5)
C65 N15 C52 N12 179.5(4)
C51 N15 C52 C53 175.4(4)
C65 N15 C52 C53 -4.7(7)
C57 N13 C53 C54 -1.6(6)
Ru2 N13 C53 C54 -178.7(3)
C57 N13 C53 C52 175.0(3)
Ru2 N13 C53 C52 -2.2(4)
N12 C52 C53 N13 5.1(5)
N15 C52 C53 N13 -170.4(4)
N12 C52 C53 C54 -178.7(4)
N15 C52 C53 C54 5.8(7)
N13 C53 C54 C55 2.8(6)
C52 C53 C54 C55 -173.0(4)
C53 C54 C55 C56 -0.9(6)
C54 C55 C56 C57 -2.1(6)
C53 N13 C57 C56 -1.6(6)
Ru2 N13 C57 C56 175.6(3)
C53 N13 C57 C58 178.5(3)
Ru2 N13 C57 C58 -4.3(4)
C55 C56 C57 N13 3.4(6)
C55 C56 C57 C58 -176.8(4)
C59 N14 C58 N16 -0.1(5)
Ru2 N14 C58 N16 175.2(3)
C59 N14 C58 C57 -179.4(3)
Ru2 N14 C58 C57 -4.0(5)
C64 N16 C58 N14 -0.1(5)
C66 N16 C58 N14 178.4(4)
C64 N16 C58 C57 179.0(4)
C66 N16 C58 C57 -2.5(7)
N13 C57 C58 N14 5.4(5)
C56 C57 C58 N14 -174.5(4)
N13 C57 C58 N16 -173.7(4)
C56 C57 C58 N16 6.4(7)
C58 N14 C59 C60 -179.8(4)
Ru2 N14 C59 C60 6.9(8)
C58 N14 C59 C64 0.3(5)
Ru2 N14 C59 C64 -173.1(3)
N14 C59 C60 C61 -179.0(4)
C64 C59 C60 C61 0.9(6)
C59 C60 C61 C62 0.2(7)
C60 C61 C62 C63 -0.9(8)
C61 C62 C63 C64 0.4(7)
C58 N16 C64 C63 -178.5(5)
C66 N16 C64 C63 3.0(7)
C58 N16 C64 C59 0.3(5)
C66 N16 C64 C59 -178.3(4)
C62 C63 C64 N16 179.3(4)
C62 C63 C64 C59 0.7(7)
N14 C59 C64 N16 -0.4(5)
C60 C59 C64 N16 179.7(4)
N14 C59 C64 C63 178.5(4)
C60 C59 C64 C63 -1.4(7)
